data_1575845
loop_
_publ_author_name
'Yang, Yang'
'Bai, Guishun'
'Qin, Mengmeng'
'Wang, Juelian'
'Yang, Yihuan'
'Wang, Hong'
'Bonne, Damien'
'Rodriguez, Jean'
'Bao, Xiaoze'

_publ_section_title
;
 Atroposelective synthesis of sterically hindered stereochemically complex
 BINOL derivatives <i>via</i> central-to-axial chirality induction.
;
_journal_issue 41
_journal_name_full 'Chemical science'
_journal_page_first 19342
_journal_page_last 19349
_journal_paper_doi 10.1039/d5sc05212b
_journal_volume 16
_journal_year 2025
_chemical_absolute_configuration ad
_chemical_formula_moiety '2(C36 H21 N O6), C H Cl3'
_chemical_formula_sum 'C73 H43 Cl3 N2 O12'
_chemical_formula_weight 1246.44
_space_group_crystal_system monoclinic
_space_group_IT_number 4
_space_group_name_Hall 'P 2yb'
_space_group_name_H-M_alt 'P 1 21 1'
_atom_sites_solution_hydrogens geom
_atom_sites_solution_primary dual
_audit_creation_date 2025-06-16
_audit_creation_method
;
Olex2 1.3
(compiled 2020.11.12 svn.r5f609507 for OlexSys, GUI svn.r6403)
;
_audit_update_record
;
2025-06-17 deposited with the CCDC.	2025-09-11 downloaded from the CCDC.
;
_cell_angle_alpha 90
_cell_angle_beta 117.418(3)
_cell_angle_gamma 90
_cell_formula_units_Z 2
_cell_length_a 9.8612(9)
_cell_length_b 34.138(3)
_cell_length_c 9.8708(9)
_cell_measurement_reflns_used 9972
_cell_measurement_temperature 150.15
_cell_measurement_theta_max 65.11
_cell_measurement_theta_min 2.59
_cell_volume 2949.7(5)
_computing_cell_refinement 'SAINT V8.40B (?, 2016)'
_computing_data_reduction 'SAINT V8.40B (?, 2016)'
_computing_molecular_graphics 'Olex2 1.3 (Dolomanov et al., 2009)'
_computing_publication_material 'Olex2 1.3 (Dolomanov et al., 2009)'
_computing_structure_refinement 'XL  (Sheldrick, 2008)'
_computing_structure_solution 'SHELXT 2018/2 (Sheldrick, 2018)'
_diffrn_ambient_temperature 150.15
_diffrn_measured_fraction_theta_full 0.997
_diffrn_measured_fraction_theta_max 0.997
_diffrn_measurement_device_type 'CCD area detector'
_diffrn_measurement_method 'phi and omega scans'
_diffrn_radiation_monochromator graphite
_diffrn_radiation_type CuK\a
_diffrn_radiation_wavelength 1.54178
_diffrn_reflns_av_R_equivalents 0.0694
_diffrn_reflns_av_unetI/netI 0.0667
_diffrn_reflns_Laue_measured_fraction_full 0.997
_diffrn_reflns_Laue_measured_fraction_max 0.997
_diffrn_reflns_limit_h_max 11
_diffrn_reflns_limit_h_min -11
_diffrn_reflns_limit_k_max 40
_diffrn_reflns_limit_k_min -40
_diffrn_reflns_limit_l_max 11
_diffrn_reflns_limit_l_min -11
_diffrn_reflns_number 32173
_diffrn_reflns_point_group_measured_fraction_full 0.985
_diffrn_reflns_point_group_measured_fraction_max 0.985
_diffrn_reflns_theta_full 66.680
_diffrn_reflns_theta_max 66.680
_diffrn_reflns_theta_min 2.589
_diffrn_source_current 1.1
_diffrn_source_power 0.055
_diffrn_source_voltage 50.0
_exptl_absorpt_coefficient_mu 1.987
_exptl_absorpt_correction_T_max 0.7528
_exptl_absorpt_correction_T_min 0.3592
_exptl_absorpt_correction_type multi-scan
_exptl_absorpt_process_details
;
SADABS-2016/2 (Bruker,2016/2) was used for absorption correction.
wR2(int) was 0.1727 before and 0.0830 after correction.
The Ratio of minimum to maximum transmission is 0.4772.
The \l/2 correction factor is Not present.
;
_exptl_crystal_colour 'clear whiteish colourless'
_exptl_crystal_colour_lustre clear
_exptl_crystal_colour_modifier whiteish
_exptl_crystal_colour_primary colourless
_exptl_crystal_density_diffrn 1.403
_exptl_crystal_description block
_exptl_crystal_F_000 1284
_exptl_crystal_size_max 0.22
_exptl_crystal_size_mid 0.2
_exptl_crystal_size_min 0.18
_exptl_transmission_factor_max 0.864
_exptl_transmission_factor_min 0.864
_refine_diff_density_max 0.651
_refine_diff_density_min -0.395
_refine_diff_density_rms 0.058
_refine_ls_abs_structure_details
;
 Flack x determined using 3381 quotients [(I+)-(I-)]/[(I+)+(I-)]
 (Parsons, Flack and Wagner, Acta Cryst. B69 (2013) 249-259).
;
_refine_ls_abs_structure_Flack 0.100(16)
_refine_ls_extinction_method none
_refine_ls_goodness_of_fit_ref 1.073
_refine_ls_hydrogen_treatment constr
_refine_ls_matrix_type full
_refine_ls_number_parameters 811
_refine_ls_number_reflns 10272
_refine_ls_number_restraints 1
_refine_ls_restrained_S_all 1.073
_refine_ls_R_factor_all 0.0815
_refine_ls_R_factor_gt 0.0721
_refine_ls_shift/su_max 0.000
_refine_ls_shift/su_mean 0.000
_refine_ls_structure_factor_coef Fsqd
_refine_ls_weighting_details 'w=1/[\s^2^(Fo^2^)+(0.1545P)^2^] where P=(Fo^2^+2Fc^2^)/3'
_refine_ls_weighting_scheme calc
_refine_ls_wR_factor_gt 0.2054
_refine_ls_wR_factor_ref 0.2149
_reflns_Friedel_coverage 0.941
_reflns_Friedel_fraction_full 0.973
_reflns_Friedel_fraction_max 0.973
_reflns_number_gt 8581
_reflns_number_total 10272
_reflns_threshold_expression 'I > 2\s(I)'
_cod_data_source_file d5sc05212b2.cif
_cod_data_source_block 1
_cod_depositor_comments 'Adding full bibliography for 1575843--1575846.cif.'
_cod_original_cell_volume 2949.6(5)
_cod_database_code 1575845
_shelx_shelxl_version_number 2014/7
_shelx_space_group_comment
;
The symmetry employed for this shelxl refinement is uniquely defined
by the following loop, which should always be used as a source of
symmetry information in preference to the above space-group names.
They are only intended as comments.
;
_shelx_estimated_absorpt_t_max 0.716
_shelx_estimated_absorpt_t_min 0.669
_olex2_refinement_description
;
1. Fixed Uiso
 At 1.2 times of:
  All C(H) groups
2.a Ternary CH refined with riding coordinates:
 C00C(H00C), C00R(H00R), C012(H012), C01V(H01V), C02I(H02I)
2.b Aromatic/amide H refined with riding coordinates:
 C00O(H00O), C00X(H00X), C016(H016), C017(H017), C019(H019), C01A(H01A),
 C01I(H01I), C01J(H01J), C01K(H01K), C01L(H01L), C01M(H01M), C01N(H01N),
 C01O(H01O), C01P(H01P), C01Q(H01Q), C01T(H01T), C01U(H01U), C01W(H01W),
 C01X(H01X), C01Y(H01Y), C01Z(H01Z), C021(H021), C022(H022), C023(H023),
 C024(H024), C025(H025), C026(H026), C027(H027), C028(H028), C029(H029),
 C02A(H02A), C02B(H02B), C02C(H02C), C02D(H02D), C02E(H02E), C02F(H02F),
 C02G(H02G), C02H(H02H)
;
_olex2_submission_special_instructions 'No special instructions were received'

loop_
_space_group_symop_operation_xyz
'x, y, z'
'-x, y+1/2, -z'

loop_
_atom_site_label
_atom_site_type_symbol
_atom_site_fract_x
_atom_site_fract_y
_atom_site_fract_z
_atom_site_U_iso_or_equiv
_atom_site_adp_type
_atom_site_occupancy
_atom_site_site_symmetry_order
_atom_site_calc_flag
_atom_site_refinement_flags_posn
_atom_site_refinement_flags_adp
_atom_site_refinement_flags_occupancy
_atom_site_disorder_assembly
_atom_site_disorder_group
O001 O 0.1299(5) 0.68989(11) 0.7560(5) 0.0629(10) Uani 1 1 d . . . . .
O002 O -0.0532(6) 0.65669(14) 0.5633(5) 0.0777(13) Uani 1 1 d . . . . .
O003 O -0.0899(5) 0.40827(14) 0.2622(5) 0.0723(12) Uani 1 1 d . . . . .
O004 O 0.1626(6) 0.51157(13) 0.5753(7) 0.0826(14) Uani 1 1 d . . . . .
O005 O 0.4933(5) 0.26353(12) 0.5908(5) 0.0664(10) Uani 1 1 d . . . . .
O006 O 0.6407(8) 0.44182(16) 0.5024(7) 0.0949(17) Uani 1 1 d . . . . .
N007 N 0.1377(9) 0.44291(15) 0.3018(7) 0.0737(16) Uani 1 1 d . . . . .
Cl1 Cl 0.1643(8) 0.7077(4) 0.2863(11) 0.291(5) Uani 1 1 d . . . . .
O009 O 0.2531(8) 0.45972(17) 0.3878(7) 0.0891(15) Uani 1 1 d . . . . .
O00A O 0.4581(6) 0.54310(16) 1.3341(6) 0.0815(13) Uani 1 1 d . . . . .
O00B O 0.6832(6) 0.29676(17) 0.7756(6) 0.0837(14) Uani 1 1 d . . . . .
C00C C 0.1338(6) 0.39477(14) 0.4904(5) 0.0462(10) Uani 1 1 d . . . . .
H00C H 0.2456 0.4004 0.5338 0.055 Uiso 1 1 calc R U . . .
C00D C 0.2994(5) 0.30961(14) 0.4980(5) 0.0434(10) Uani 1 1 d . . . . .
O00E O 0.0921(11) 0.43818(18) 0.1677(7) 0.118(2) Uani 1 1 d . . . . .
C00F C 0.0519(6) 0.58657(15) 0.7533(5) 0.0457(10) Uani 1 1 d . . . . .
N00G N 0.4225(8) 0.5057(2) 1.1150(11) 0.088(2) Uani 1 1 d . . . . .
C00H C 0.2199(5) 0.64364(14) 0.9488(6) 0.0425(10) Uani 1 1 d . . . . .
C00I C 0.1321(6) 0.56515(14) 0.6944(6) 0.0480(11) Uani 1 1 d . . . . .
C00J C 0.0732(6) 0.62719(14) 0.8213(6) 0.0470(11) Uani 1 1 d . . . . .
C00K C 0.5393(6) 0.38733(17) 0.5564(7) 0.0565(13) Uani 1 1 d . . . . .
C00L C 0.0865(6) 0.39136(15) 0.6159(6) 0.0488(11) Uani 1 1 d . . . . .
C00M C 0.3281(6) 0.62927(15) 1.0942(5) 0.0458(10) Uani 1 1 d . . . . .
C00N C 0.2731(7) 0.56952(17) 0.6818(7) 0.0580(13) Uani 1 1 d . . . . .
C00O C -0.1505(6) 0.59817(18) 0.8076(7) 0.0581(13) Uani 1 1 d . . . . .
H00O H -0.2417 0.5941 0.8159 0.070 Uiso 1 1 calc R U . . .
C00P C 0.3373(6) 0.59098(17) 1.1564(6) 0.0520(12) Uani 1 1 d . . . . .
C00Q C 0.0986(7) 0.55750(19) 1.1436(7) 0.0601(14) Uani 1 1 d . . . . .
C00R C 0.0390(8) 0.42623(17) 0.3750(7) 0.0616(14) Uani 1 1 d . . . . .
H00R H 0.0097 0.4475 0.4260 0.074 Uiso 1 1 calc R U . . .
C00S C 0.0380(7) 0.65806(16) 0.6952(7) 0.0569(13) Uani 1 1 d . . . . .
C00T C 0.2364(6) 0.68055(15) 0.9061(7) 0.0535(12) Uani 1 1 d . . . . .
C00U C 0.3801(6) 0.60321(17) 0.7331(7) 0.0553(12) Uani 1 1 d . . . . .
C00V C -0.0861(6) 0.57046(16) 0.7402(6) 0.0517(11) Uani 1 1 d . . . . .
C00W C 0.0886(6) 0.35993(15) 0.3810(6) 0.0467(11) Uani 1 1 d . . . . .
C00X C -0.0638(6) 0.62964(18) 0.8552(7) 0.0575(13) Uani 1 1 d . . . . .
H00X H -0.0836 0.6512 0.9045 0.069 Uiso 1 1 calc R U . . .
C00Y C 0.4974(7) 0.34631(18) 0.3149(7) 0.0593(13) Uani 1 1 d . . . . .
Cl00 Cl 0.0242(15) 0.7545(2) 0.4199(9) 0.306(6) Uani 1 1 d . . . . .
C010 C 0.1515(6) 0.32244(14) 0.3867(5) 0.0427(10) Uani 1 1 d . . . . .
C011 C 0.0724(8) 0.52842(17) 0.6277(8) 0.0626(14) Uani 1 1 d . . . . .
C012 C 0.2310(6) 0.55629(17) 1.1038(7) 0.0556(13) Uani 1 1 d . . . . .
H012 H 0.1944 0.5509 0.9929 0.067 Uiso 1 1 calc R U . . .
C013 C 0.4924(6) 0.36776(14) 0.6507(6) 0.0478(11) Uani 1 1 d . . . . .
C014 C 0.4256(6) 0.32723(15) 0.6410(6) 0.0492(11) Uani 1 1 d . . . . .
C015 C 0.5438(7) 0.38106(19) 0.4150(7) 0.0634(14) Uani 1 1 d . . . . .
C016 C -0.0098(7) 0.3612(2) 0.6181(7) 0.0654(15) Uani 1 1 d . . . . .
H016 H -0.0443 0.3416 0.5409 0.079 Uiso 1 1 calc R U . . .
C017 C 0.2836(9) 0.5366(2) 0.6116(10) 0.0783(19) Uani 1 1 d . . . . .
H017 H 0.3660 0.5313 0.5897 0.094 Uiso 1 1 calc R U . . .
C018 C 0.3447(7) 0.27235(15) 0.4821(7) 0.0542(12) Uani 1 1 d . . . . .
C019 C 0.3466(8) 0.70753(17) 0.9949(8) 0.0653(15) Uani 1 1 d . . . . .
H019 H 0.3491 0.7333 0.9594 0.078 Uiso 1 1 calc R U . . .
C01A C 0.1187(8) 0.25791(18) 0.2620(7) 0.0641(15) Uani 1 1 d . . . . .
H01A H 0.0570 0.2405 0.1822 0.077 Uiso 1 1 calc R U . . .
C01B C 0.6002(8) 0.4253(2) 0.6056(9) 0.0741(17) Uani 1 1 d . . . . .
Cl Cl -0.1460(9) 0.7072(4) 0.1872(9) 0.337(6) Uani 1 1 d . . . . .
C01D C -0.0473(7) 0.37008(18) 0.2576(6) 0.0581(13) Uani 1 1 d . . . . .
C01E C 0.0633(6) 0.29586(17) 0.2649(6) 0.0530(12) Uani 1 1 d . . . . .
C01F C 0.5065(7) 0.38542(19) 0.7832(7) 0.0608(14) Uani 1 1 d . . . . .
O01G O 0.3393(10) 0.4897(3) 0.9978(12) 0.134(3) Uani 1 1 d . . . . .
C01H C 0.5526(7) 0.29611(18) 0.6802(7) 0.0603(13) Uani 1 1 d . . . . .
C01I C 0.3960(7) 0.32691(19) 0.7778(6) 0.0613(14) Uani 1 1 d . . . . .
H01I H 0.3501 0.3058 0.8047 0.074 Uiso 1 1 calc R U . . .
C01J C 0.2574(9) 0.24556(17) 0.3694(8) 0.0664(16) Uani 1 1 d . . . . .
H01J H 0.2932 0.2198 0.3679 0.080 Uiso 1 1 calc R U . . .
C01K C -0.0108(8) 0.5286(2) 1.0887(8) 0.0714(16) Uani 1 1 d . . . . .
H01K H -0.0046 0.5087 1.0244 0.086 Uiso 1 1 calc R U . . .
C01L C 0.4507(8) 0.69521(19) 1.1352(9) 0.0702(17) Uani 1 1 d . . . . .
H01L H 0.5268 0.7130 1.2006 0.084 Uiso 1 1 calc R U . . .
C01M C -0.1321(8) 0.3441(3) 0.1370(7) 0.0764(19) Uani 1 1 d . . . . .
H01M H -0.2242 0.3523 0.0521 0.092 Uiso 1 1 calc R U . . .
C01N C 0.4437(8) 0.3607(2) 0.8570(7) 0.0702(16) Uani 1 1 d . . . . .
H01N H 0.4366 0.3670 0.9473 0.084 Uiso 1 1 calc R U . . .
C01O C -0.0536(9) 0.3598(3) 0.7299(8) 0.0783(19) Uani 1 1 d . . . . .
H01O H -0.1187 0.3393 0.7299 0.094 Uiso 1 1 calc R U . . .
C01P C 0.1333(8) 0.41934(18) 0.7281(7) 0.0625(14) Uani 1 1 d . . . . .
H01P H 0.1971 0.4401 0.7274 0.075 Uiso 1 1 calc R U . . .
C01Q C 0.3570(8) 0.3445(2) 0.1893(7) 0.0701(16) Uani 1 1 d . . . . .
H01Q H 0.2880 0.3658 0.1673 0.084 Uiso 1 1 calc R U . . .
C01R C 0.4494(6) 0.65662(18) 1.1871(7) 0.0582(13) Uani 1 1 d . . . . .
C01S C 0.4606(8) 0.5814(2) 1.2915(7) 0.0718(17) Uani 1 1 d . . . . .
C01T C 0.3140(10) 0.3122(3) 0.0940(8) 0.086(2) Uani 1 1 d . . . . .
H01T H 0.2164 0.3115 0.0071 0.103 Uiso 1 1 calc R U . . .
C01U C -0.0792(7) 0.3079(2) 0.1458(7) 0.0670(16) Uani 1 1 d . . . . .
H01U H -0.1391 0.2895 0.0694 0.080 Uiso 1 1 calc R U . . .
C01V C 0.3464(7) 0.52488(19) 1.2050(8) 0.0656(15) Uani 1 1 d . . . . .
H01V H 0.2926 0.5045 1.2353 0.079 Uiso 1 1 calc R U . . .
C01W C 0.4119(12) 0.2813(2) 0.1249(10) 0.089(2) Uani 1 1 d . . . . .
H01W H 0.3838 0.2594 0.0581 0.107 Uiso 1 1 calc R U . . .
C01X C -0.0045(9) 0.3881(3) 0.8449(9) 0.081(2) Uani 1 1 d . . . . .
H01X H -0.0349 0.3869 0.9232 0.098 Uiso 1 1 calc R U . . .
C01Y C 0.5701(8) 0.6440(3) 1.3294(8) 0.0780(19) Uani 1 1 d . . . . .
H01Y H 0.6480 0.6621 1.3890 0.094 Uiso 1 1 calc R U . . .
C01Z C 0.5018(7) 0.6041(2) 0.8807(8) 0.0652(15) Uani 1 1 d . . . . .
H01Z H 0.5184 0.5826 0.9481 0.078 Uiso 1 1 calc R U . . .
O020 O 0.5579(9) 0.5059(3) 1.1670(13) 0.146(3) Uani 1 1 d . . . . .
C021 C 0.0891(9) 0.4179(2) 0.8426(8) 0.0753(18) Uani 1 1 d . . . . .
H021 H 0.1235 0.4374 0.9198 0.090 Uiso 1 1 calc R U . . .
C022 C -0.1403(10) 0.5560(3) 1.2200(11) 0.099(3) Uani 1 1 d . . . . .
H022 H -0.2197 0.5549 1.2489 0.118 Uiso 1 1 calc R U . . .
C023 C -0.1302(9) 0.5281(3) 1.1264(10) 0.087(2) Uani 1 1 d . . . . .
H023 H -0.2057 0.5082 1.0863 0.105 Uiso 1 1 calc R U . . .
C024 C -0.1431(7) 0.53425(18) 0.6708(8) 0.0646(15) Uani 1 1 d . . . . .
H024 H -0.2366 0.5245 0.6630 0.077 Uiso 1 1 calc R U . . .
C025 C 0.0891(8) 0.5863(2) 1.2373(7) 0.0728(17) Uani 1 1 d . . . . .
H025 H 0.1653 0.6061 1.2769 0.087 Uiso 1 1 calc R U . . .
C026 C 0.6138(11) 0.4438(2) 0.7348(11) 0.090(2) Uani 1 1 d . . . . .
H026 H 0.6530 0.4697 0.7593 0.108 Uiso 1 1 calc R U . . .
C027 C 0.3592(9) 0.6339(2) 0.6379(10) 0.0797(19) Uani 1 1 d . . . . .
H027 H 0.2768 0.6336 0.5373 0.096 Uiso 1 1 calc R U . . .
C028 C 0.5772(9) 0.6071(3) 1.3823(8) 0.087(2) Uani 1 1 d . . . . .
H028 H 0.6582 0.5991 1.4773 0.105 Uiso 1 1 calc R U . . .
C029 C 0.6073(11) 0.4137(3) 0.3925(10) 0.091(2) Uani 1 1 d . . . . .
H029 H 0.6273 0.4170 0.3077 0.110 Uiso 1 1 calc R U . . .
C02A C 0.5975(8) 0.6360(3) 0.9281(10) 0.082(2) Uani 1 1 d . . . . .
H02A H 0.6781 0.6368 1.0296 0.098 Uiso 1 1 calc R U . . .
C02B C 0.5922(9) 0.3142(2) 0.3465(9) 0.0807(19) Uani 1 1 d . . . . .
H02B H 0.6881 0.3145 0.4356 0.097 Uiso 1 1 calc R U . . .
C02C C -0.0626(8) 0.5131(2) 0.6145(8) 0.0723(17) Uani 1 1 d . . . . .
H02C H -0.0988 0.4884 0.5672 0.087 Uiso 1 1 calc R U . . .
C02D C 0.5528(12) 0.2821(3) 0.2543(10) 0.091(2) Uani 1 1 d . . . . .
H02D H 0.6207 0.2605 0.2783 0.110 Uiso 1 1 calc R U . . .
C02E C 0.5684(10) 0.4234(2) 0.8281(10) 0.086(2) Uani 1 1 d . . . . .
H02E H 0.5785 0.4347 0.9203 0.104 Uiso 1 1 calc R U . . .
C02F C 0.5787(8) 0.6665(2) 0.8323(11) 0.080(2) Uani 1 1 d . . . . .
H02F H 0.6479 0.6879 0.8652 0.096 Uiso 1 1 calc R U . . .
C02G C 0.4585(10) 0.6659(2) 0.6874(11) 0.090(2) Uani 1 1 d . . . . .
H02G H 0.4429 0.6874 0.6207 0.108 Uiso 1 1 calc R U . . .
C02H C -0.0308(9) 0.5866(3) 1.2738(9) 0.092(2) Uani 1 1 d . . . . .
H02H H -0.0396 0.6071 1.3344 0.110 Uiso 1 1 calc R U . . .
C02I C 0.0201(12) 0.7151(3) 0.3385(13) 0.107(3) Uani 1 1 d . . . . .
H02I H 0.0320 0.6939 0.4131 0.128 Uiso 1 1 calc R U . . .

loop_
_atom_site_aniso_label
_atom_site_aniso_U_11
_atom_site_aniso_U_22
_atom_site_aniso_U_33
_atom_site_aniso_U_23
_atom_site_aniso_U_13
_atom_site_aniso_U_12
O001 0.066(2) 0.051(2) 0.067(2) 0.0093(17) 0.026(2) 0.0054(17)
O002 0.071(3) 0.076(3) 0.062(3) 0.018(2) 0.010(2) 0.005(2)
O003 0.075(3) 0.080(3) 0.054(2) 0.010(2) 0.022(2) 0.027(2)
O004 0.103(4) 0.059(2) 0.106(4) -0.031(2) 0.065(3) -0.014(2)
O005 0.071(3) 0.054(2) 0.069(3) 0.0147(19) 0.029(2) 0.0106(19)
O006 0.123(4) 0.076(3) 0.104(4) -0.001(3) 0.067(4) -0.034(3)
N007 0.130(5) 0.049(3) 0.067(4) 0.015(2) 0.067(4) 0.020(3)
Cl1 0.190(5) 0.401(12) 0.353(10) 0.108(10) 0.186(7) 0.045(6)
O009 0.123(5) 0.080(3) 0.086(4) 0.008(3) 0.066(4) -0.013(3)
O00A 0.072(3) 0.092(3) 0.065(3) 0.029(2) 0.018(2) 0.007(2)
O00B 0.058(3) 0.099(4) 0.071(3) 0.014(3) 0.010(2) 0.014(2)
C00C 0.058(3) 0.046(2) 0.037(2) -0.0005(19) 0.024(2) 0.000(2)
C00D 0.050(3) 0.045(2) 0.037(2) 0.0029(18) 0.021(2) -0.0076(19)
O00E 0.220(8) 0.095(4) 0.073(3) 0.004(3) 0.099(5) -0.009(4)
C00F 0.043(2) 0.051(3) 0.041(2) 0.001(2) 0.018(2) -0.0022(19)
N00G 0.071(4) 0.072(4) 0.135(6) 0.025(4) 0.059(4) 0.009(3)
C00H 0.042(2) 0.045(2) 0.043(2) -0.0069(19) 0.021(2) 0.0004(18)
C00I 0.057(3) 0.048(3) 0.040(2) 0.000(2) 0.023(2) -0.001(2)
C00J 0.045(2) 0.048(2) 0.045(3) 0.000(2) 0.018(2) 0.006(2)
C00K 0.049(3) 0.060(3) 0.057(3) -0.001(2) 0.022(2) -0.008(2)
C00L 0.051(3) 0.056(3) 0.041(2) 0.008(2) 0.023(2) 0.008(2)
C00M 0.045(2) 0.058(3) 0.034(2) -0.0077(19) 0.019(2) -0.006(2)
C00N 0.063(3) 0.059(3) 0.062(3) -0.008(2) 0.037(3) 0.002(2)
C00O 0.046(3) 0.066(3) 0.067(3) 0.003(3) 0.030(3) 0.000(2)
C00P 0.048(3) 0.066(3) 0.040(3) 0.000(2) 0.019(2) -0.001(2)
C00Q 0.056(3) 0.077(4) 0.050(3) 0.016(3) 0.026(3) -0.004(3)
C00R 0.085(4) 0.058(3) 0.052(3) 0.010(3) 0.041(3) 0.016(3)
C00S 0.057(3) 0.053(3) 0.057(3) 0.007(2) 0.023(3) 0.011(2)
C00T 0.053(3) 0.049(3) 0.058(3) -0.007(2) 0.025(2) 0.004(2)
C00U 0.056(3) 0.061(3) 0.060(3) -0.008(2) 0.036(3) 0.003(2)
C00V 0.047(3) 0.062(3) 0.044(3) 0.006(2) 0.020(2) 0.000(2)
C00W 0.052(3) 0.052(3) 0.036(2) 0.000(2) 0.021(2) -0.004(2)
C00X 0.047(3) 0.070(3) 0.058(3) -0.007(3) 0.026(2) 0.007(2)
C00Y 0.070(3) 0.068(3) 0.052(3) 0.006(3) 0.039(3) -0.003(3)
Cl00 0.518(17) 0.191(5) 0.256(7) -0.097(5) 0.219(10) -0.082(8)
C010 0.052(3) 0.049(2) 0.030(2) 0.0009(18) 0.0214(19) -0.0124(19)
C011 0.074(4) 0.050(3) 0.070(4) -0.009(2) 0.038(3) -0.004(3)
C012 0.054(3) 0.062(3) 0.051(3) 0.016(2) 0.024(2) 0.004(2)
C013 0.045(2) 0.050(3) 0.040(2) 0.000(2) 0.0125(19) -0.005(2)
C014 0.050(3) 0.055(3) 0.041(2) 0.003(2) 0.020(2) -0.007(2)
C015 0.064(3) 0.070(3) 0.061(3) 0.011(3) 0.033(3) -0.001(3)
C016 0.063(3) 0.075(4) 0.063(3) -0.005(3) 0.033(3) -0.019(3)
C017 0.081(4) 0.073(4) 0.101(6) -0.017(4) 0.059(4) -0.004(3)
C018 0.064(3) 0.046(3) 0.054(3) 0.002(2) 0.028(3) 0.001(2)
C019 0.074(4) 0.044(3) 0.084(4) -0.014(3) 0.042(4) -0.010(3)
C01A 0.075(4) 0.061(3) 0.059(3) -0.014(3) 0.034(3) -0.023(3)
C01B 0.074(4) 0.064(4) 0.083(4) 0.003(3) 0.035(4) -0.015(3)
Cl 0.177(5) 0.425(14) 0.229(7) -0.034(8) -0.061(5) -0.073(7)
C01D 0.058(3) 0.069(3) 0.040(3) 0.003(2) 0.016(2) 0.006(3)
C01E 0.057(3) 0.061(3) 0.039(3) -0.009(2) 0.020(2) -0.017(2)
C01F 0.056(3) 0.073(4) 0.045(3) -0.012(3) 0.016(2) -0.006(3)
O01G 0.117(6) 0.122(6) 0.171(8) -0.057(6) 0.073(6) -0.012(4)
C01H 0.061(3) 0.061(3) 0.054(3) 0.011(3) 0.023(3) 0.001(3)
C01I 0.060(3) 0.076(4) 0.043(3) 0.007(3) 0.019(3) -0.003(3)
C01J 0.090(5) 0.040(3) 0.075(4) -0.008(3) 0.043(4) -0.013(3)
C01K 0.066(4) 0.079(4) 0.068(4) 0.011(3) 0.030(3) -0.003(3)
C01L 0.068(4) 0.061(3) 0.084(4) -0.029(3) 0.036(3) -0.014(3)
C01M 0.057(3) 0.107(6) 0.043(3) -0.004(3) 0.004(3) -0.003(4)
C01N 0.065(4) 0.101(5) 0.040(3) -0.008(3) 0.021(3) -0.010(3)
C01O 0.079(4) 0.109(5) 0.060(4) -0.005(4) 0.043(3) -0.026(4)
C01P 0.079(4) 0.062(3) 0.050(3) 0.000(2) 0.033(3) -0.006(3)
C01Q 0.070(4) 0.086(4) 0.055(3) 0.010(3) 0.029(3) 0.003(3)
C01R 0.050(3) 0.071(3) 0.049(3) -0.018(2) 0.019(2) -0.008(2)
C01S 0.063(4) 0.095(5) 0.049(3) 0.018(3) 0.019(3) 0.001(3)
C01T 0.086(5) 0.115(6) 0.055(4) 0.002(4) 0.032(4) -0.017(5)
C01U 0.063(4) 0.082(4) 0.049(3) -0.017(3) 0.021(3) -0.023(3)
C01V 0.063(3) 0.064(3) 0.070(4) 0.026(3) 0.030(3) 0.003(3)
C01W 0.133(8) 0.077(4) 0.076(5) -0.009(4) 0.065(5) -0.015(5)
C01X 0.096(5) 0.109(6) 0.065(4) 0.012(4) 0.059(4) 0.006(4)
C01Y 0.057(4) 0.102(5) 0.053(4) -0.015(4) 0.007(3) -0.018(3)
C01Z 0.059(3) 0.081(4) 0.061(4) 0.000(3) 0.033(3) 0.000(3)
O020 0.084(5) 0.180(8) 0.192(9) -0.005(7) 0.078(6) -0.007(5)
C021 0.103(5) 0.080(4) 0.055(4) -0.008(3) 0.047(4) 0.004(4)
C022 0.077(5) 0.141(8) 0.099(6) 0.020(6) 0.059(5) 0.011(5)
C023 0.068(4) 0.110(6) 0.088(5) 0.015(5) 0.040(4) -0.015(4)
C024 0.059(3) 0.064(3) 0.068(4) 0.002(3) 0.027(3) -0.012(3)
C025 0.067(4) 0.101(5) 0.055(3) -0.002(3) 0.033(3) -0.010(3)
C026 0.102(6) 0.069(4) 0.097(6) -0.024(4) 0.044(5) -0.032(4)
C027 0.072(4) 0.075(4) 0.089(5) 0.011(4) 0.034(4) -0.002(3)
C028 0.066(4) 0.121(7) 0.048(4) 0.006(4) 0.004(3) -0.008(4)
C029 0.118(6) 0.094(5) 0.087(5) 0.007(4) 0.069(5) -0.019(5)
C02A 0.059(4) 0.108(6) 0.081(5) -0.023(4) 0.035(3) -0.006(4)
C02B 0.082(5) 0.083(5) 0.074(4) 0.004(4) 0.034(4) 0.007(4)
C02C 0.080(4) 0.060(3) 0.075(4) -0.015(3) 0.033(4) -0.020(3)
C02D 0.113(7) 0.080(5) 0.086(5) -0.004(4) 0.049(5) 0.008(4)
C02E 0.088(5) 0.087(5) 0.080(5) -0.032(4) 0.036(4) -0.022(4)
C02F 0.068(4) 0.066(4) 0.118(6) -0.022(4) 0.053(4) -0.015(3)
C02G 0.088(5) 0.070(4) 0.106(6) 0.002(4) 0.040(5) -0.016(4)
C02H 0.072(4) 0.141(8) 0.070(4) -0.012(5) 0.038(4) -0.001(5)
C02I 0.100(6) 0.095(6) 0.120(7) 0.010(5) 0.045(6) -0.004(5)

loop_
_atom_type_symbol
_atom_type_description
_atom_type_scat_dispersion_real
_atom_type_scat_dispersion_imag
_atom_type_scat_source
C C 0.0181 0.0091 'International Tables Vol C Tables 4.2.6.8 and 6.1.1.4'
H H 0.0000 0.0000 'International Tables Vol C Tables 4.2.6.8 and 6.1.1.4'
Cl Cl 0.3639 0.7018 'International Tables Vol C Tables 4.2.6.8 and 6.1.1.4'
N N 0.0311 0.0180 'International Tables Vol C Tables 4.2.6.8 and 6.1.1.4'
O O 0.0492 0.0322 'International Tables Vol C Tables 4.2.6.8 and 6.1.1.4'

loop_
_geom_angle_atom_site_label_1
_geom_angle_atom_site_label_2
_geom_angle_atom_site_label_3
_geom_angle
_geom_angle_site_symmetry_1
_geom_angle_site_symmetry_3
_geom_angle_publ_flag
C00S O001 C00T 107.8(4) . . ?
C01D O003 C00R 105.3(4) . . ?
C011 O004 C017 106.4(5) . . ?
C01H O005 C018 107.8(4) . . ?
C029 O006 C01B 104.7(5) . . ?
O009 N007 C00R 115.8(5) . . ?
O00E N007 O009 126.5(7) . . ?
O00E N007 C00R 117.7(8) . . ?
C01S O00A C01V 105.3(5) . . ?
C00L C00C H00C 111.0 . . ?
C00L C00C C00R 110.5(4) . . ?
C00L C00C C00W 114.7(4) . . ?
C00R C00C H00C 111.0 . . ?
C00W C00C H00C 111.0 . . ?
C00W C00C C00R 98.1(4) . . ?
C010 C00D C014 134.8(4) . . ?
C018 C00D C010 117.6(4) . . ?
C018 C00D C014 107.6(4) . . ?
C00I C00F C00J 132.8(5) . . ?
C00I C00F C00V 117.8(5) . . ?
C00V C00F C00J 109.2(4) . . ?
O01G N00G C01V 116.7(6) . . ?
O020 N00G O01G 123.5(10) . . ?
O020 N00G C01V 119.7(9) . . ?
C00M C00H C00J 133.8(4) . . ?
C00T C00H C00J 106.8(4) . . ?
C00T C00H C00M 119.3(5) . . ?
C00F C00I C00N 137.0(5) . . ?
C00F C00I C011 117.9(5) . . ?
C011 C00I C00N 105.1(5) . . ?
C00F C00J C00H 126.2(4) . . ?
C00F C00J C00S 109.5(4) . . ?
C00F C00J C00X 100.9(4) . . ?
C00H C00J C00S 101.0(4) . . ?
C00H C00J C00X 113.3(4) . . ?
C00X C00J C00S 104.1(4) . . ?
C013 C00K C015 138.7(5) . . ?
C013 C00K C01B 115.5(6) . . ?
C01B C00K C015 105.8(5) . . ?
C016 C00L C00C 122.2(5) . . ?
C01P C00L C00C 119.4(5) . . ?
C01P C00L C016 118.4(5) . . ?
C00H C00M C00P 128.2(4) . . ?
C00H C00M C01R 115.4(5) . . ?
C00P C00M C01R 116.3(5) . . ?
C00I C00N C00U 127.3(5) . . ?
C017 C00N C00I 105.1(5) . . ?
C017 C00N C00U 127.6(5) . . ?
C00V C00O H00O 124.9 . . ?
C00X C00O H00O 124.9 . . ?
C00X C00O C00V 110.1(5) . . ?
C00M C00P C012 132.4(5) . . ?
C01S C00P C00M 119.3(5) . . ?
C01S C00P C012 108.3(5) . . ?
C01K C00Q C012 119.2(6) . . ?
C01K C00Q C025 119.4(6) . . ?
C025 C00Q C012 121.4(5) . . ?
O003 C00R N007 109.0(5) . . ?
O003 C00R C00C 107.9(5) . . ?
O003 C00R H00R 110.7 . . ?
N007 C00R H00R 110.7 . . ?
C00C C00R N007 107.6(5) . . ?
C00C C00R H00R 110.7 . . ?
O001 C00S C00J 109.4(5) . . ?
O002 C00S O001 121.6(5) . . ?
O002 C00S C00J 129.0(6) . . ?
C00H C00T O001 113.5(5) . . ?
C00H C00T C019 126.2(6) . . ?
C019 C00T O001 120.3(5) . . ?
C01Z C00U C00N 120.4(6) . . ?
C027 C00U C00N 120.3(6) . . ?
C027 C00U C01Z 119.3(6) . . ?
C00F C00V C00O 107.9(5) . . ?
C024 C00V C00F 122.7(5) . . ?
C024 C00V C00O 129.4(5) . . ?
C010 C00W C00C 134.2(5) . . ?
C01D C00W C00C 106.1(5) . . ?
C01D C00W C010 119.6(5) . . ?
C00J C00X H00X 124.2 . . ?
C00O C00X C00J 111.7(5) . . ?
C00O C00X H00X 124.2 . . ?
C01Q C00Y C015 121.0(6) . . ?
C01Q C00Y C02B 117.8(7) . . ?
C02B C00Y C015 121.3(6) . . ?
C00D C010 C01E 117.3(5) . . ?
C00W C010 C00D 125.6(4) . . ?
C00W C010 C01E 117.0(5) . . ?
O004 C011 C00I 110.5(5) . . ?
O004 C011 C02C 125.5(6) . . ?
C02C C011 C00I 123.9(6) . . ?
C00P C012 C00Q 115.6(5) . . ?
C00P C012 H012 111.5 . . ?
C00P C012 C01V 97.7(5) . . ?
C00Q C012 H012 111.5 . . ?
C00Q C012 C01V 108.3(4) . . ?
C01V C012 H012 111.5 . . ?
C00K C013 C014 131.9(5) . . ?
C00K C013 C01F 120.2(5) . . ?
C01F C013 C014 107.9(5) . . ?
C00D C014 C013 124.7(4) . . ?
C00D C014 C01H 100.6(4) . . ?
C013 C014 C01H 109.4(4) . . ?
C01I C014 C00D 114.7(4) . . ?
C01I C014 C013 102.0(5) . . ?
C01I C014 C01H 103.9(4) . . ?
C00K C015 C00Y 129.3(5) . . ?
C029 C015 C00K 105.3(6) . . ?
C029 C015 C00Y 125.4(6) . . ?
C00L C016 H016 119.8 . . ?
C01O C016 C00L 120.5(6) . . ?
C01O C016 H016 119.8 . . ?
O004 C017 H017 123.5 . . ?
C00N C017 O004 112.9(6) . . ?
C00N C017 H017 123.5 . . ?
C00D C018 O005 113.1(5) . . ?
C00D C018 C01J 125.7(6) . . ?
C01J C018 O005 121.2(5) . . ?
C00T C019 H019 121.8 . . ?
C01L C019 C00T 116.4(6) . . ?
C01L C019 H019 121.8 . . ?
C01E C01A H01A 119.0 . . ?
C01J C01A H01A 119.0 . . ?
C01J C01A C01E 122.0(5) . . ?
O006 C01B C00K 110.0(6) . . ?
C026 C01B O006 124.2(6) . . ?
C026 C01B C00K 125.7(7) . . ?
O003 C01D C00W 113.4(5) . . ?
O003 C01D C01M 123.5(5) . . ?
C00W C01D C01M 123.1(6) . . ?
C01A C01E C010 120.4(5) . . ?
C01A C01E C01U 119.7(5) . . ?
C01U C01E C010 119.9(5) . . ?
C013 C01F C01N 110.2(5) . . ?
C013 C01F C02E 122.4(6) . . ?
C02E C01F C01N 127.4(6) . . ?
O005 C01H C014 109.8(5) . . ?
O00B C01H O005 120.5(6) . . ?
O00B C01H C014 129.6(6) . . ?
C014 C01I H01I 124.7 . . ?
C01N C01I C014 110.6(5) . . ?
C01N C01I H01I 124.7 . . ?
C018 C01J H01J 121.6 . . ?
C01A C01J C018 116.8(6) . . ?
C01A C01J H01J 121.6 . . ?
C00Q C01K H01K 119.7 . . ?
C00Q C01K C023 120.7(8) . . ?
C023 C01K H01K 119.7 . . ?
C019 C01L H01L 119.0 . . ?
C019 C01L C01R 121.9(6) . . ?
C01R C01L H01L 119.0 . . ?
C01D C01M H01M 121.1 . . ?
C01U C01M C01D 117.9(6) . . ?
C01U C01M H01M 121.1 . . ?
C01F C01N H01N 125.5 . . ?
C01I C01N C01F 109.1(5) . . ?
C01I C01N H01N 125.5 . . ?
C016 C01O H01O 119.5 . . ?
C016 C01O C01X 121.0(6) . . ?
C01X C01O H01O 119.5 . . ?
C00L C01P H01P 119.4 . . ?
C00L C01P C021 121.2(6) . . ?
C021 C01P H01P 119.4 . . ?
C00Y C01Q H01Q 119.5 . . ?
C00Y C01Q C01T 121.1(7) . . ?
C01T C01Q H01Q 119.5 . . ?
C01L C01R C00M 120.6(5) . . ?
C01L C01R C01Y 119.7(6) . . ?
C01Y C01R C00M 119.7(6) . . ?
O00A C01S C028 121.8(6) . . ?
C00P C01S O00A 113.0(6) . . ?
C00P C01S C028 125.2(7) . . ?
C01Q C01T H01T 120.0 . . ?
C01W C01T C01Q 120.0(8) . . ?
C01W C01T H01T 120.0 . . ?
C01E C01U H01U 118.8 . . ?
C01M C01U C01E 122.3(6) . . ?
C01M C01U H01U 118.8 . . ?
O00A C01V N00G 109.1(6) . . ?
O00A C01V C012 108.6(5) . . ?
O00A C01V H01V 110.0 . . ?
N00G C01V H01V 110.0 . . ?
C012 C01V N00G 109.3(5) . . ?
C012 C01V H01V 110.0 . . ?
C01T C01W H01W 120.1 . . ?
C01T C01W C02D 119.7(8) . . ?
C02D C01W H01W 120.1 . . ?
C01O C01X H01X 120.6 . . ?
C021 C01X C01O 118.7(6) . . ?
C021 C01X H01X 120.6 . . ?
C01R C01Y H01Y 118.9 . . ?
C028 C01Y C01R 122.2(6) . . ?
C028 C01Y H01Y 118.9 . . ?
C00U C01Z H01Z 120.1 . . ?
C02A C01Z C00U 119.7(7) . . ?
C02A C01Z H01Z 120.1 . . ?
C01P C021 H021 119.9 . . ?
C01X C021 C01P 120.3(6) . . ?
C01X C021 H021 119.9 . . ?
C023 C022 H022 120.4 . . ?
C023 C022 C02H 119.2(7) . . ?
C02H C022 H022 120.4 . . ?
C01K C023 H023 119.6 . . ?
C022 C023 C01K 120.7(8) . . ?
C022 C023 H023 119.6 . . ?
C00V C024 H024 120.4 . . ?
C02C C024 C00V 119.2(6) . . ?
C02C C024 H024 120.4 . . ?
C00Q C025 H025 119.7 . . ?
C00Q C025 C02H 120.5(7) . . ?
C02H C025 H025 119.7 . . ?
C01B C026 H026 121.2 . . ?
C01B C026 C02E 117.6(6) . . ?
C02E C026 H026 121.2 . . ?
C00U C027 H027 119.9 . . ?
C00U C027 C02G 120.2(8) . . ?
C02G C027 H027 119.9 . . ?
C01S C028 H028 121.4 . . ?
C01Y C028 C01S 117.2(6) . . ?
C01Y C028 H028 121.4 . . ?
O006 C029 H029 122.9 . . ?
C015 C029 O006 114.1(6) . . ?
C015 C029 H029 122.9 . . ?
C01Z C02A H02A 119.4 . . ?
C02F C02A C01Z 121.2(8) . . ?
C02F C02A H02A 119.4 . . ?
C00Y C02B H02B 118.9 . . ?
C02D C02B C00Y 122.2(8) . . ?
C02D C02B H02B 118.9 . . ?
C011 C02C H02C 120.7 . . ?
C024 C02C C011 118.5(6) . . ?
C024 C02C H02C 120.7 . . ?
C01W C02D H02D 120.4 . . ?
C02B C02D C01W 119.1(8) . . ?
C02B C02D H02D 120.4 . . ?
C01F C02E H02E 120.7 . . ?
C026 C02E C01F 118.6(7) . . ?
C026 C02E H02E 120.7 . . ?
C02A C02F H02F 120.4 . . ?
C02A C02F C02G 119.3(7) . . ?
C02G C02F H02F 120.4 . . ?
C027 C02G H02G 119.9 . . ?
C02F C02G C027 120.3(8) . . ?
C02F C02G H02G 119.9 . . ?
C022 C02H H02H 120.3 . . ?
C025 C02H C022 119.4(8) . . ?
C025 C02H H02H 120.3 . . ?
Cl1 C02I H02I 106.1 . . ?
Cl00 C02I Cl1 116.7(8) . . ?
Cl00 C02I Cl 112.7(9) . . ?
Cl00 C02I H02I 106.1 . . ?
Cl C02I Cl1 108.3(8) . . ?
Cl C02I H02I 106.1 . . ?

loop_
_geom_bond_atom_site_label_1
_geom_bond_atom_site_label_2
_geom_bond_distance
_geom_bond_site_symmetry_2
_geom_bond_publ_flag
O001 C00S 1.364(7) . ?
O001 C00T 1.402(7) . ?
O002 C00S 1.195(8) . ?
O003 C00R 1.389(8) . ?
O003 C01D 1.377(8) . ?
O004 C011 1.347(8) . ?
O004 C017 1.373(9) . ?
O005 C018 1.393(7) . ?
O005 C01H 1.372(8) . ?
O006 C01B 1.375(9) . ?
O006 C029 1.370(11) . ?
N007 O009 1.206(9) . ?
N007 O00E 1.197(8) . ?
N007 C00R 1.562(9) . ?
Cl1 C02I 1.740(13) . ?
O00A C01S 1.378(9) . ?
O00A C01V 1.390(9) . ?
O00B C01H 1.196(8) . ?
C00C H00C 1.0000 . ?
C00C C00L 1.516(7) . ?
C00C C00R 1.531(7) . ?
C00C C00W 1.529(7) . ?
C00D C010 1.432(7) . ?
C00D C014 1.512(7) . ?
C00D C018 1.381(7) . ?
C00F C00I 1.387(7) . ?
C00F C00J 1.513(7) . ?
C00F C00V 1.417(7) . ?
N00G O01G 1.199(11) . ?
N00G C01V 1.547(11) . ?
N00G O020 1.190(10) . ?
C00H C00J 1.521(7) . ?
C00H C00M 1.424(7) . ?
C00H C00T 1.362(8) . ?
C00I C00N 1.459(8) . ?
C00I C011 1.412(8) . ?
C00J C00S 1.543(8) . ?
C00J C00X 1.537(7) . ?
C00K C013 1.386(8) . ?
C00K C015 1.433(9) . ?
C00K C01B 1.418(9) . ?
C00L C016 1.408(8) . ?
C00L C01P 1.372(8) . ?
C00M C00P 1.429(8) . ?
C00M C01R 1.461(7) . ?
C00N C00U 1.483(9) . ?
C00N C017 1.349(9) . ?
C00O H00O 0.9500 . ?
C00O C00V 1.460(8) . ?
C00O C00X 1.318(9) . ?
C00P C012 1.506(8) . ?
C00P C01S 1.368(8) . ?
C00Q C012 1.527(8) . ?
C00Q C01K 1.377(10) . ?
C00Q C025 1.383(10) . ?
C00R H00R 1.0000 . ?
C00T C019 1.386(8) . ?
C00U C01Z 1.398(9) . ?
C00U C027 1.358(10) . ?
C00V C024 1.399(9) . ?
C00W C010 1.412(7) . ?
C00W C01D 1.377(7) . ?
C00X H00X 0.9500 . ?
C00Y C015 1.476(9) . ?
C00Y C01Q 1.370(9) . ?
C00Y C02B 1.380(10) . ?
Cl00 C02I 1.557(13) . ?
C010 C01E 1.436(7) . ?
C011 C02C 1.379(9) . ?
C012 H012 1.0000 . ?
C012 C01V 1.547(8) . ?
C013 C014 1.517(7) . ?
C013 C01F 1.388(8) . ?
C014 C01H 1.550(8) . ?
C014 C01I 1.507(8) . ?
C015 C029 1.347(10) . ?
C016 H016 0.9500 . ?
C016 C01O 1.359(9) . ?
C017 H017 0.9500 . ?
C018 C01J 1.391(8) . ?
C019 H019 0.9500 . ?
C019 C01L 1.357(10) . ?
C01A H01A 0.9500 . ?
C01A C01E 1.412(9) . ?
C01A C01J 1.355(10) . ?
C01B C026 1.373(12) . ?
Cl C02I 1.654(12) . ?
C01D C01M 1.408(9) . ?
C01E C01U 1.416(9) . ?
C01F C01N 1.429(10) . ?
C01F C02E 1.415(10) . ?
C01I H01I 0.9500 . ?
C01I C01N 1.351(10) . ?
C01J H01J 0.9500 . ?
C01K H01K 0.9500 . ?
C01K C023 1.388(11) . ?
C01L H01L 0.9500 . ?
C01L C01R 1.416(10) . ?
C01M H01M 0.9500 . ?
C01M C01U 1.329(11) . ?
C01N H01N 0.9500 . ?
C01O H01O 0.9500 . ?
C01O C01X 1.397(12) . ?
C01P H01P 0.9500 . ?
C01P C021 1.387(9) . ?
C01Q H01Q 0.9500 . ?
C01Q C01T 1.384(12) . ?
C01R C01Y 1.427(9) . ?
C01S C028 1.395(11) . ?
C01T H01T 0.9500 . ?
C01T C01W 1.365(13) . ?
C01U H01U 0.9500 . ?
C01V H01V 1.0000 . ?
C01W H01W 0.9500 . ?
C01W C02D 1.388(14) . ?
C01X H01X 0.9500 . ?
C01X C021 1.380(11) . ?
C01Y H01Y 0.9500 . ?
C01Y C028 1.352(12) . ?
C01Z H01Z 0.9500 . ?
C01Z C02A 1.376(11) . ?
C021 H021 0.9500 . ?
C022 H022 0.9500 . ?
C022 C023 1.361(14) . ?
C022 C02H 1.418(14) . ?
C023 H023 0.9500 . ?
C024 H024 0.9500 . ?
C024 C02C 1.367(10) . ?
C025 H025 0.9500 . ?
C025 C02H 1.386(10) . ?
C026 H026 0.9500 . ?
C026 C02E 1.383(13) . ?
C027 H027 0.9500 . ?
C027 C02G 1.398(11) . ?
C028 H028 0.9500 . ?
C029 H029 0.9500 . ?
C02A H02A 0.9500 . ?
C02A C02F 1.360(13) . ?
C02B H02B 0.9500 . ?
C02B C02D 1.361(12) . ?
C02C H02C 0.9500 . ?
C02D H02D 0.9500 . ?
C02E H02E 0.9500 . ?
C02F H02F 0.9500 . ?
C02F C02G 1.375(13) . ?
C02G H02G 0.9500 . ?
C02H H02H 0.9500 . ?
C02I H02I 1.0000 . ?

loop_
_geom_torsion_atom_site_label_1
_geom_torsion_atom_site_label_2
_geom_torsion_atom_site_label_3
_geom_torsion_atom_site_label_4
_geom_torsion
_geom_torsion_site_symmetry_1
_geom_torsion_site_symmetry_2
_geom_torsion_site_symmetry_3
_geom_torsion_site_symmetry_4
_geom_torsion_publ_flag
O001 C00T C019 C01L -176.0(5) . . . . ?
O003 C01D C01M C01U -179.9(6) . . . . ?
O004 C011 C02C C024 -178.5(7) . . . . ?
O005 C018 C01J C01A -175.1(5) . . . . ?
O006 C01B C026 C02E -179.9(8) . . . . ?
O009 N007 C00R O003 179.3(5) . . . . ?
O009 N007 C00R C00C -64.0(6) . . . . ?
O00A C01S C028 C01Y 179.2(8) . . . . ?
C00C C00L C016 C01O -177.9(6) . . . . ?
C00C C00L C01P C021 178.3(6) . . . . ?
C00C C00W C010 C00D -11.2(8) . . . . ?
C00C C00W C010 C01E 173.0(5) . . . . ?
C00C C00W C01D O003 6.6(6) . . . . ?
C00C C00W C01D C01M -174.8(6) . . . . ?
C00D C010 C01E C01A 3.4(7) . . . . ?
C00D C010 C01E C01U -175.6(5) . . . . ?
C00D C014 C01H O005 -10.6(5) . . . . ?
C00D C014 C01H O00B 172.6(6) . . . . ?
C00D C014 C01I C01N -139.9(5) . . . . ?
C00D C018 C01J C01A 3.4(9) . . . . ?
O00E N007 C00R O003 -0.2(7) . . . . ?
O00E N007 C00R C00C 116.5(6) . . . . ?
C00F C00I C00N C00U -1.7(11) . . . . ?
C00F C00I C00N C017 179.1(7) . . . . ?
C00F C00I C011 O004 179.5(5) . . . . ?
C00F C00I C011 C02C 1.7(9) . . . . ?
C00F C00J C00S O001 -146.7(5) . . . . ?
C00F C00J C00S O002 33.4(8) . . . . ?
C00F C00J C00X C00O -3.4(6) . . . . ?
C00F C00V C024 C02C 0.7(9) . . . . ?
C00H C00J C00S O001 -11.6(5) . . . . ?
C00H C00J C00S O002 168.5(6) . . . . ?
C00H C00J C00X C00O -141.0(5) . . . . ?
C00H C00M C00P C012 -9.3(9) . . . . ?
C00H C00M C00P C01S 172.4(6) . . . . ?
C00H C00M C01R C01L 3.0(8) . . . . ?
C00H C00M C01R C01Y -175.1(5) . . . . ?
C00H C00T C019 C01L 2.7(9) . . . . ?
C00I C00F C00J C00H -51.5(8) . . . . ?
C00I C00F C00J C00S 69.2(7) . . . . ?
C00I C00F C00J C00X 178.6(5) . . . . ?
C00I C00F C00V C00O -179.2(5) . . . . ?
C00I C00F C00V C024 0.0(8) . . . . ?
C00I C00N C00U C01Z 90.1(7) . . . . ?
C00I C00N C00U C027 -88.8(8) . . . . ?
C00I C00N C017 O004 1.0(9) . . . . ?
C00I C011 C02C C024 -1.0(11) . . . . ?
C00J C00F C00I C00N 6.2(11) . . . . ?
C00J C00F C00I C011 -175.0(5) . . . . ?
C00J C00F C00V C00O -4.0(6) . . . . ?
C00J C00F C00V C024 175.2(5) . . . . ?
C00J C00H C00M C00P 8.1(9) . . . . ?
C00J C00H C00M C01R -175.5(5) . . . . ?
C00J C00H C00T O001 -7.8(6) . . . . ?
C00J C00H C00T C019 173.4(5) . . . . ?
C00K C013 C014 C00D -45.5(8) . . . . ?
C00K C013 C014 C01H 73.1(7) . . . . ?
C00K C013 C014 C01I -177.4(6) . . . . ?
C00K C013 C01F C01N 176.9(5) . . . . ?
C00K C013 C01F C02E -0.2(9) . . . . ?
C00K C015 C029 O006 -2.2(10) . . . . ?
C00K C01B C026 C02E 2.0(13) . . . . ?
C00L C00C C00R O003 -90.1(5) . . . . ?
C00L C00C C00R N007 152.4(5) . . . . ?
C00L C00C C00W C010 -81.3(7) . . . . ?
C00L C00C C00W C01D 95.6(5) . . . . ?
C00L C016 C01O C01X -0.1(12) . . . . ?
C00L C01P C021 C01X -0.5(11) . . . . ?
C00M C00H C00J C00F -47.8(8) . . . . ?
C00M C00H C00J C00S -172.2(5) . . . . ?
C00M C00H C00J C00X 77.1(6) . . . . ?
C00M C00H C00T O001 175.0(4) . . . . ?
C00M C00H C00T C019 -3.8(8) . . . . ?
C00M C00P C012 C00Q -81.6(7) . . . . ?
C00M C00P C012 C01V 163.8(6) . . . . ?
C00M C00P C01S O00A -177.0(5) . . . . ?
C00M C00P C01S C028 4.5(11) . . . . ?
C00M C01R C01Y C028 0.3(11) . . . . ?
C00N C00I C011 O004 -1.3(7) . . . . ?
C00N C00I C011 C02C -179.1(7) . . . . ?
C00N C00U C01Z C02A -178.1(5) . . . . ?
C00N C00U C027 C02G 178.8(7) . . . . ?
C00O C00V C024 C02C 179.7(6) . . . . ?
C00P C00M C01R C01L 179.8(5) . . . . ?
C00P C00M C01R C01Y 1.7(8) . . . . ?
C00P C012 C01V O00A 26.3(6) . . . . ?
C00P C012 C01V N00G -92.6(6) . . . . ?
C00P C01S C028 C01Y -2.5(13) . . . . ?
C00Q C012 C01V O00A -94.0(6) . . . . ?
C00Q C012 C01V N00G 147.2(6) . . . . ?
C00Q C01K C023 C022 -1.0(12) . . . . ?
C00Q C025 C02H C022 2.9(12) . . . . ?
C00R O003 C01D C00W 13.4(6) . . . . ?
C00R O003 C01D C01M -165.2(6) . . . . ?
C00R C00C C00L C016 101.2(6) . . . . ?
C00R C00C C00L C01P -76.1(7) . . . . ?
C00R C00C C00W C010 161.7(5) . . . . ?
C00R C00C C00W C01D -21.4(5) . . . . ?
C00S O001 C00T C00H 0.0(6) . . . . ?
C00S O001 C00T C019 178.9(5) . . . . ?
C00S C00J C00X C00O 110.2(6) . . . . ?
C00T O001 C00S O002 -172.4(6) . . . . ?
C00T O001 C00S C00J 7.7(6) . . . . ?
C00T C00H C00J C00F 135.6(5) . . . . ?
C00T C00H C00J C00S 11.2(5) . . . . ?
C00T C00H C00J C00X -99.5(5) . . . . ?
C00T C00H C00M C00P -175.6(5) . . . . ?
C00T C00H C00M C01R 0.7(7) . . . . ?
C00T C019 C01L C01R 1.4(9) . . . . ?
C00U C00N C017 O004 -178.2(7) . . . . ?
C00U C01Z C02A C02F -1.9(10) . . . . ?
C00U C027 C02G C02F 0.5(13) . . . . ?
C00V C00F C00I C00N -180.0(6) . . . . ?
C00V C00F C00I C011 -1.1(7) . . . . ?
C00V C00F C00J C00H 134.3(5) . . . . ?
C00V C00F C00J C00S -105.1(5) . . . . ?
C00V C00F C00J C00X 4.4(5) . . . . ?
C00V C00O C00X C00J 1.2(7) . . . . ?
C00V C024 C02C C011 -0.2(10) . . . . ?
C00W C00C C00L C016 -8.5(7) . . . . ?
C00W C00C C00L C01P 174.2(5) . . . . ?
C00W C00C C00R O003 30.2(5) . . . . ?
C00W C00C C00R N007 -87.3(5) . . . . ?
C00W C010 C01E C01A 179.6(5) . . . . ?
C00W C010 C01E C01U 0.6(7) . . . . ?
C00W C01D C01M C01U 1.6(10) . . . . ?
C00X C00J C00S O001 106.0(5) . . . . ?
C00X C00J C00S O002 -73.8(8) . . . . ?
C00X C00O C00V C00F 1.7(7) . . . . ?
C00X C00O C00V C024 -177.4(6) . . . . ?
C00Y C015 C029 O006 -179.7(7) . . . . ?
C00Y C01Q C01T C01W 0.3(10) . . . . ?
C00Y C02B C02D C01W -0.7(13) . . . . ?
C010 C00D C014 C013 -50.5(8) . . . . ?
C010 C00D C014 C01H -173.1(5) . . . . ?
C010 C00D C014 C01I 76.2(7) . . . . ?
C010 C00D C018 O005 176.6(4) . . . . ?
C010 C00D C018 C01J -2.0(8) . . . . ?
C010 C00W C01D O003 -175.9(5) . . . . ?
C010 C00W C01D C01M 2.7(9) . . . . ?
C010 C01E C01U C01M 3.8(9) . . . . ?
C011 O004 C017 C00N -1.8(9) . . . . ?
C011 C00I C00N C00U 179.4(6) . . . . ?
C011 C00I C00N C017 0.2(7) . . . . ?
C012 C00P C01S O00A 4.3(8) . . . . ?
C012 C00P C01S C028 -174.1(7) . . . . ?
C012 C00Q C01K C023 178.1(6) . . . . ?
C012 C00Q C025 C02H -179.1(7) . . . . ?
C013 C00K C015 C00Y -2.4(12) . . . . ?
C013 C00K C015 C029 -179.7(8) . . . . ?
C013 C00K C01B O006 -179.3(6) . . . . ?
C013 C00K C01B C026 -1.0(11) . . . . ?
C013 C014 C01H O005 -143.3(4) . . . . ?
C013 C014 C01H O00B 39.9(8) . . . . ?
C013 C014 C01I C01N -2.3(6) . . . . ?
C013 C01F C01N C01I 2.7(8) . . . . ?
C013 C01F C02E C026 1.1(12) . . . . ?
C014 C00D C010 C00W 5.0(8) . . . . ?
C014 C00D C010 C01E -179.2(5) . . . . ?
C014 C00D C018 O005 -5.1(6) . . . . ?
C014 C00D C018 C01J 176.3(5) . . . . ?
C014 C013 C01F C01N -4.2(7) . . . . ?
C014 C013 C01F C02E 178.8(6) . . . . ?
C014 C01I C01N C01F 0.0(7) . . . . ?
C015 C00K C013 C014 2.6(12) . . . . ?
C015 C00K C013 C01F -178.8(7) . . . . ?
C015 C00K C01B O006 -0.1(8) . . . . ?
C015 C00K C01B C026 178.2(8) . . . . ?
C015 C00Y C01Q C01T 179.1(6) . . . . ?
C015 C00Y C02B C02D -178.9(7) . . . . ?
C016 C00L C01P C021 0.9(9) . . . . ?
C016 C01O C01X C021 0.4(13) . . . . ?
C017 O004 C011 C00I 1.8(8) . . . . ?
C017 O004 C011 C02C 179.7(7) . . . . ?
C017 C00N C00U C01Z -90.9(8) . . . . ?
C017 C00N C00U C027 90.2(9) . . . . ?
C018 O005 C01H O00B -174.7(6) . . . . ?
C018 O005 C01H C014 8.1(6) . . . . ?
C018 C00D C010 C00W -177.3(5) . . . . ?
C018 C00D C010 C01E -1.5(6) . . . . ?
C018 C00D C014 C013 131.7(5) . . . . ?
C018 C00D C014 C01H 9.0(5) . . . . ?
C018 C00D C014 C01I -101.7(5) . . . . ?
C019 C01L C01R C00M -4.2(9) . . . . ?
C019 C01L C01R C01Y 173.9(6) . . . . ?
C01A C01E C01U C01M -175.2(6) . . . . ?
C01B O006 C029 C015 2.2(11) . . . . ?
C01B C00K C013 C014 -178.6(6) . . . . ?
C01B C00K C013 C01F 0.1(8) . . . . ?
C01B C00K C015 C00Y 178.7(7) . . . . ?
C01B C00K C015 C029 1.4(8) . . . . ?
C01B C026 C02E C01F -1.9(13) . . . . ?
C01D O003 C00R N007 88.7(5) . . . . ?
C01D O003 C00R C00C -27.9(6) . . . . ?
C01D C00W C010 C00D 172.2(5) . . . . ?
C01D C00W C010 C01E -3.6(7) . . . . ?
C01D C01M C01U C01E -4.9(10) . . . . ?
C01E C01A C01J C018 -1.2(9) . . . . ?
C01F C013 C014 C00D 135.7(5) . . . . ?
C01F C013 C014 C01H -105.7(5) . . . . ?
C01F C013 C014 C01I 3.9(6) . . . . ?
O01G N00G C01V O00A -178.0(7) . . . . ?
O01G N00G C01V C012 -59.5(9) . . . . ?
C01H O005 C018 C00D -2.0(6) . . . . ?
C01H O005 C018 C01J 176.6(5) . . . . ?
C01H C014 C01I C01N 111.3(6) . . . . ?
C01I C014 C01H O005 108.4(5) . . . . ?
C01I C014 C01H O00B -68.4(8) . . . . ?
C01J C01A C01E C010 -2.1(9) . . . . ?
C01J C01A C01E C01U 177.0(6) . . . . ?
C01K C00Q C012 C00P 174.6(5) . . . . ?
C01K C00Q C012 C01V -77.0(7) . . . . ?
C01K C00Q C025 C02H -1.1(10) . . . . ?
C01L C01R C01Y C028 -177.9(8) . . . . ?
C01N C01F C02E C026 -175.4(8) . . . . ?
C01O C01X C021 C01P -0.1(12) . . . . ?
C01P C00L C016 C01O -0.6(10) . . . . ?
C01Q C00Y C015 C00K 97.8(8) . . . . ?
C01Q C00Y C015 C029 -85.3(9) . . . . ?
C01Q C00Y C02B C02D 2.7(11) . . . . ?
C01Q C01T C01W C02D 1.8(12) . . . . ?
C01R C00M C00P C012 174.4(6) . . . . ?
C01R C00M C00P C01S -3.9(8) . . . . ?
C01R C01Y C028 C01S 0.0(13) . . . . ?
C01S O00A C01V N00G 93.7(6) . . . . ?
C01S O00A C01V C012 -25.2(7) . . . . ?
C01S C00P C012 C00Q 96.8(6) . . . . ?
C01S C00P C012 C01V -17.8(6) . . . . ?
C01T C01W C02D C02B -1.6(13) . . . . ?
C01V O00A C01S C00P 13.4(8) . . . . ?
C01V O00A C01S C028 -168.1(7) . . . . ?
C01Z C00U C027 C02G 0.0(11) . . . . ?
C01Z C02A C02F C02G 2.4(11) . . . . ?
O020 N00G C01V O00A 5.3(9) . . . . ?
O020 N00G C01V C012 123.8(8) . . . . ?
C023 C022 C02H C025 -3.7(14) . . . . ?
C025 C00Q C012 C00P -7.5(8) . . . . ?
C025 C00Q C012 C01V 100.9(7) . . . . ?
C025 C00Q C01K C023 0.1(10) . . . . ?
C027 C00U C01Z C02A 0.7(9) . . . . ?
C029 O006 C01B C00K -1.1(9) . . . . ?
C029 O006 C01B C026 -179.5(9) . . . . ?
C02A C02F C02G C027 -1.7(12) . . . . ?
C02B C00Y C015 C00K -80.6(9) . . . . ?
C02B C00Y C015 C029 96.3(9) . . . . ?
C02B C00Y C01Q C01T -2.5(9) . . . . ?
C02E C01F C01N C01I 179.6(7) . . . . ?
C02H C022 C023 C01K 2.7(14) . . . . ?
